data_7701172
loop_
_publ_author_name
'Alvarez, M. Angeles'
'Burgos, M\'onica'
'Garc\'ia, M Esther'
'Garc\'ia-Viv\'o, Daniel'
'Ruiz, Miguel A.'
'Vega, Patricia'

_publ_section_title
;
 One-step synthesis and P-H bond cleavage reactions of the phosphanyl
 complex
 syn-[MoCp{PH(2,4,6-C<sub>6</sub>H<sub>2</sub><sup>t</sup>Bu<sub>3</sub>)}(CO)<sub>2</sub>]
 to give heterometallic phosphinidene-bridged derivatives.
;
_journal_issue 39
_journal_name_full 'Dalton transactions (Cambridge, England : 2003)'
_journal_page_first 14585
_journal_page_last 14589
_journal_paper_doi 10.1039/c9dt02382h
_journal_volume 48
_journal_year 2019
_chemical_formula_moiety 'C30 H34 Mo O7 P Re'
_chemical_formula_sum 'C30 H34 Mo O7 P Re'
_chemical_formula_weight 819.69
_space_group_crystal_system triclinic
_space_group_IT_number 2
_space_group_name_Hall '-P 1'
_space_group_name_H-M_alt 'P -1'
_symmetry_space_group_name_Hall '-P 1'
_symmetry_space_group_name_H-M 'P -1'
_atom_sites_solution_hydrogens geom
_audit_creation_method SHELXL-2016/6
_audit_update_record
;
2019-04-08 deposited with the CCDC.    2019-09-09 downloaded from the CCDC.
;
_cell_angle_alpha 74.056(3)
_cell_angle_beta 81.568(3)
_cell_angle_gamma 82.695(3)
_cell_formula_units_Z 2
_cell_length_a 10.3435(3)
_cell_length_b 10.6128(3)
_cell_length_c 14.9254(4)
_cell_measurement_reflns_used 10009
_cell_measurement_temperature 149.8(2)
_cell_measurement_theta_max 69.3610
_cell_measurement_theta_min 4.3350
_cell_volume 1551.84(8)
_computing_cell_refinement
;
CrysAlis RED, Oxford Diffraction Ltd.,
Version 1.171.31.7 (release 18-10-2006 CrysAlis171 .NET)
(compiled Oct 18 2006,16:28:17)
;
_computing_data_collection
;
CrysAlis CCD, Oxford Diffraction Ltd.,
Version 1.171.31.7 (release 18-10-2006 CrysAlis171 .NET)
(compiled Oct 18 2006,16:28:17)
;
_computing_data_reduction
;
CrysAlis RED, Oxford Diffraction Ltd.,
Version 1.171.31.7 (release 18-10-2006 CrysAlis171 .NET)
(compiled Oct 18 2006,16:28:17)
;
_computing_molecular_graphics 'Ortep for Windows (Farrugia, 2012)'
_computing_publication_material 'WinGX publication routines (Farrugia, 2012)'
_computing_structure_refinement 'SHELXL-2016/6 (Sheldrick, 2016)'
_computing_structure_solution 'SHELXL-2016/6 (Sheldrick, 2016)'
_diffrn_ambient_temperature 149.8(2)
_diffrn_measured_fraction_theta_full 0.969
_diffrn_measured_fraction_theta_max 0.958
_diffrn_measurement_device_type 'ONYX CCD'
_diffrn_measurement_method CCD
_diffrn_radiation_monochromator graphite
_diffrn_radiation_probe x-ray
_diffrn_radiation_source 'Nova (Cu) X-ray Source'
_diffrn_radiation_type CuK\a
_diffrn_radiation_wavelength 1.54184
_diffrn_reflns_av_R_equivalents 0.0380
_diffrn_reflns_av_unetI/netI 0.0426
_diffrn_reflns_Laue_measured_fraction_full 0.969
_diffrn_reflns_Laue_measured_fraction_max 0.958
_diffrn_reflns_limit_h_max 11
_diffrn_reflns_limit_h_min -12
_diffrn_reflns_limit_k_max 12
_diffrn_reflns_limit_k_min -12
_diffrn_reflns_limit_l_max 17
_diffrn_reflns_limit_l_min -15
_diffrn_reflns_number 13329
_diffrn_reflns_point_group_measured_fraction_full 0.969
_diffrn_reflns_point_group_measured_fraction_max 0.958
_diffrn_reflns_theta_full 67.684
_diffrn_reflns_theta_max 69.503
_diffrn_reflns_theta_min 4.339
_exptl_absorpt_coefficient_mu 11.667
_exptl_absorpt_correction_T_max 1.00000
_exptl_absorpt_correction_T_min 0.31829
_exptl_absorpt_correction_type multi-scan
_exptl_absorpt_process_details
;
CrysAlisPro 1.171.38.46 (Rigaku Oxford Diffraction, 2015)
Empirical absorption correction using spherical harmonics,
 implemented in SCALE3 ABSPACK scaling algorithm.
;
_exptl_crystal_colour 'clear intense green'
_exptl_crystal_density_diffrn 1.754
_exptl_crystal_density_method 'not measured'
_exptl_crystal_description plate
_exptl_crystal_F_000 804
_exptl_crystal_recrystallization_method 'Re-crystallisation from solvent: dichloromethane /petroleum ether'
_exptl_crystal_size_max 0.190
_exptl_crystal_size_mid 0.060
_exptl_crystal_size_min 0.020
_refine_diff_density_max 0.805
_refine_diff_density_min -0.860
_refine_diff_density_rms 0.130
_refine_ls_extinction_method none
_refine_ls_goodness_of_fit_ref 1.126
_refine_ls_hydrogen_treatment constr
_refine_ls_matrix_type full
_refine_ls_number_parameters 370
_refine_ls_number_reflns 5583
_refine_ls_number_restraints 0
_refine_ls_restrained_S_all 1.126
_refine_ls_R_factor_all 0.0276
_refine_ls_R_factor_gt 0.0234
_refine_ls_shift/su_max 0.001
_refine_ls_shift/su_mean 0.000
_refine_ls_structure_factor_coef Fsqd
_refine_ls_weighting_details 'w=1/[\s^2^(Fo^2^)+(0.0436P)^2^] where P=(Fo^2^+2Fc^2^)/3'
_refine_ls_weighting_scheme calc
_refine_ls_wR_factor_gt 0.0621
_refine_ls_wR_factor_ref 0.0763
_reflns_Friedel_coverage 0.000
_reflns_number_gt 5125
_reflns_number_total 5583
_reflns_threshold_expression 'I > 2\s(I)'
_cod_data_source_file c9dt02382h3.cif
_cod_data_source_block compound2
_cod_depositor_comments 'Adding full bibliography for 7701172.cif.'
_cod_database_code 7701172
_shelx_shelxl_version_number 2016/6
_shelx_space_group_comment
;
The symmetry employed for this shelxl refinement is uniquely defined
by the following loop, which should always be used as a source of
symmetry information in preference to the above space-group names.
They are only intended as comments.
;
_oxdiff_exptl_absorpt_empirical_full_min 0.469
_oxdiff_exptl_absorpt_empirical_full_max 3.733
_oxdiff_exptl_absorpt_empirical_details
;
Empirical correction (ABSPACK) includes:
- Absorption correction using spherical harmonics
- Frame scaling
;

loop_
_space_group_symop_operation_xyz
'x, y, z'
'-x, -y, -z'

loop_
_atom_site_label
_atom_site_type_symbol
_atom_site_fract_x
_atom_site_fract_y
_atom_site_fract_z
_atom_site_U_iso_or_equiv
_atom_site_adp_type
_atom_site_occupancy
_atom_site_site_symmetry_order
_atom_site_calc_flag
_atom_site_refinement_flags_posn
_atom_site_refinement_flags_adp
Mo1 Mo 0.10879(3) 0.67609(3) 0.18115(2) 0.02157(9) Uani 1 1 d . .
Re1 Re 0.02810(2) 0.28291(2) 0.35292(2) 0.02121(8) Uani 1 1 d . .
P1 P 0.16985(8) 0.45545(8) 0.23946(6) 0.01900(17) Uani 1 1 d . .
O1 O 0.0626(4) 0.7281(3) 0.3788(2) 0.0504(9) Uani 1 1 d . .
O2 O -0.1833(3) 0.6215(3) 0.2276(3) 0.0466(8) Uani 1 1 d . .
O3 O -0.1605(4) 0.0935(3) 0.4915(2) 0.0489(8) Uani 1 1 d . .
O4 O 0.1653(4) 0.0449(3) 0.2780(2) 0.0443(7) Uani 1 1 d . .
O5 O -0.1593(3) 0.3461(3) 0.1959(2) 0.0376(7) Uani 1 1 d . .
O6 O -0.1136(3) 0.5111(3) 0.4383(2) 0.0416(7) Uani 1 1 d . .
O7 O 0.2240(4) 0.1937(3) 0.5045(3) 0.0558(10) Uani 1 1 d . .
C1 C 0.0786(4) 0.7053(4) 0.3073(3) 0.0343(9) Uani 1 1 d . .
C2 C -0.0730(4) 0.6396(4) 0.2099(3) 0.0326(8) Uani 1 1 d . .
C3 C -0.0914(4) 0.1611(4) 0.4400(3) 0.0313(8) Uani 1 1 d . .
C4 C 0.1195(4) 0.1328(4) 0.3019(3) 0.0323(9) Uani 1 1 d . .
C5 C -0.0931(4) 0.3267(4) 0.2526(3) 0.0261(7) Uani 1 1 d . .
C6 C -0.0622(4) 0.4315(4) 0.4066(3) 0.0301(8) Uani 1 1 d . .
C7 C 0.1558(4) 0.2324(4) 0.4489(3) 0.0322(8) Uani 1 1 d . .
C8 C 0.1686(5) 0.7616(4) 0.0175(3) 0.0363(9) Uani 1 1 d . .
H8 H 0.1640 0.7124 -0.0246 0.044 Uiso 1 1 calc R U
C9 C 0.0674(5) 0.8478(4) 0.0458(3) 0.0343(9) Uani 1 1 d . .
H9 H -0.0157 0.8660 0.0259 0.041 Uiso 1 1 calc R U
C10 C 0.1133(5) 0.9027(4) 0.1100(3) 0.0370(9) Uani 1 1 d . .
H10 H 0.0659 0.9634 0.1397 0.044 Uiso 1 1 calc R U
C11 C 0.2440(5) 0.8488(4) 0.1211(3) 0.0361(9) Uani 1 1 d . .
H11 H 0.2974 0.8677 0.1599 0.043 Uiso 1 1 calc R U
C12 C 0.2796(4) 0.7613(4) 0.0633(3) 0.0362(9) Uani 1 1 d . .
H12 H 0.3603 0.7129 0.0566 0.043 Uiso 1 1 calc R U
C13 C 0.3298(3) 0.3551(3) 0.2175(2) 0.0217(7) Uani 1 1 d . .
C14 C 0.3446(3) 0.2771(3) 0.1526(2) 0.0207(7) Uani 1 1 d . .
C15 C 0.4386(4) 0.1675(4) 0.1654(3) 0.0257(7) Uani 1 1 d . .
H15 H 0.4496 0.1164 0.1228 0.031 Uiso 1 1 calc R U
C16 C 0.5149(4) 0.1321(4) 0.2381(3) 0.0269(7) Uani 1 1 d . .
C17 C 0.5118(4) 0.2210(4) 0.2919(3) 0.0273(8) Uani 1 1 d . .
H17 H 0.5699 0.2038 0.3367 0.033 Uiso 1 1 calc R U
C18 C 0.4250(3) 0.3352(3) 0.2813(2) 0.0219(7) Uani 1 1 d . .
C19 C 0.2795(3) 0.3140(3) 0.0599(2) 0.0229(7) Uani 1 1 d . .
C20 C 0.1287(4) 0.3242(4) 0.0740(3) 0.0269(8) Uani 1 1 d . .
H20A H 0.0962 0.3897 0.1071 0.040 Uiso 1 1 calc R U
H20B H 0.0995 0.2407 0.1097 0.040 Uiso 1 1 calc R U
H20C H 0.0961 0.3485 0.0140 0.040 Uiso 1 1 calc R U
C21 C 0.3235(4) 0.4468(4) 0.0016(3) 0.0300(8) Uani 1 1 d . .
H21A H 0.4170 0.4391 -0.0144 0.045 Uiso 1 1 calc R U
H21B H 0.2997 0.5108 0.0372 0.045 Uiso 1 1 calc R U
H21C H 0.2815 0.4742 -0.0548 0.045 Uiso 1 1 calc R U
C22 C 0.3223(4) 0.2153(4) 0.0006(3) 0.0315(8) Uani 1 1 d . .
H22A H 0.2814 0.2438 -0.0562 0.047 Uiso 1 1 calc R U
H22B H 0.2964 0.1302 0.0355 0.047 Uiso 1 1 calc R U
H22C H 0.4160 0.2103 -0.0145 0.047 Uiso 1 1 calc R U
C23 C 0.6032(4) 0.0014(4) 0.2590(3) 0.0334(9) Uani 1 1 d . .
C24 C 0.7420(5) 0.0235(5) 0.2721(4) 0.0492(12) Uani 1 1 d . .
H24A H 0.7375 0.0654 0.3221 0.074 Uiso 1 1 calc R U
H24B H 0.7819 0.0786 0.2151 0.074 Uiso 1 1 calc R U
H24C H 0.7937 -0.0596 0.2875 0.074 Uiso 1 1 calc R U
C25 C 0.5402(6) -0.0884(5) 0.3487(4) 0.0543(13) Uani 1 1 d . .
H25A H 0.4551 -0.1056 0.3390 0.081 Uiso 1 1 calc R U
H25B H 0.5315 -0.0464 0.3988 0.081 Uiso 1 1 calc R U
H25C H 0.5945 -0.1699 0.3646 0.081 Uiso 1 1 calc R U
C26 C 0.6156(6) -0.0671(5) 0.1803(4) 0.0519(13) Uani 1 1 d . .
H26A H 0.6678 -0.1497 0.1974 0.078 Uiso 1 1 calc R U
H26B H 0.6569 -0.0125 0.1237 0.078 Uiso 1 1 calc R U
H26C H 0.5299 -0.0824 0.1705 0.078 Uiso 1 1 calc R U
C27 C 0.4519(3) 0.4411(4) 0.3299(3) 0.0249(7) Uani 1 1 d . .
C28 C 0.3431(4) 0.4700(4) 0.4055(3) 0.0289(8) Uani 1 1 d . .
H28A H 0.3595 0.5472 0.4222 0.043 Uiso 1 1 calc R U
H28B H 0.3421 0.3965 0.4600 0.043 Uiso 1 1 calc R U
H28C H 0.2597 0.4843 0.3815 0.043 Uiso 1 1 calc R U
C29 C 0.4759(4) 0.5677(4) 0.2524(3) 0.0334(8) Uani 1 1 d . .
H29A H 0.3969 0.6008 0.2237 0.050 Uiso 1 1 calc R U
H29B H 0.5448 0.5491 0.2060 0.050 Uiso 1 1 calc R U
H29C H 0.5009 0.6323 0.2791 0.050 Uiso 1 1 calc R U
C30 C 0.5760(4) 0.4017(4) 0.3798(3) 0.0357(9) Uani 1 1 d . .
H30A H 0.6494 0.3849 0.3358 0.053 Uiso 1 1 calc R U
H30B H 0.5641 0.3237 0.4300 0.053 Uiso 1 1 calc R U
H30C H 0.5923 0.4718 0.4046 0.053 Uiso 1 1 calc R U

loop_
_atom_site_aniso_label
_atom_site_aniso_U_11
_atom_site_aniso_U_22
_atom_site_aniso_U_33
_atom_site_aniso_U_23
_atom_site_aniso_U_13
_atom_site_aniso_U_12
Mo1 0.02611(15) 0.01832(15) 0.02031(15) -0.00466(11) -0.00478(11) -0.00063(11)
Re1 0.02504(10) 0.02174(11) 0.01715(10) -0.00496(7) -0.00259(6) -0.00332(6)
P1 0.0221(4) 0.0187(4) 0.0170(4) -0.0059(3) -0.0038(3) -0.0002(3)
O1 0.082(3) 0.0457(18) 0.0280(16) -0.0203(14) 0.0053(16) -0.0106(17)
O2 0.0251(15) 0.0465(18) 0.060(2) -0.0012(15) -0.0072(14) -0.0004(13)
O3 0.062(2) 0.0464(18) 0.0350(17) 0.0006(14) 0.0040(15) -0.0299(17)
O4 0.060(2) 0.0265(15) 0.0461(18) -0.0164(13) 0.0041(15) 0.0009(13)
O5 0.0317(14) 0.0523(18) 0.0299(15) -0.0093(13) -0.0118(12) -0.0013(13)
O6 0.0510(18) 0.0328(15) 0.0381(16) -0.0155(13) 0.0102(14) 0.0021(13)
O7 0.069(2) 0.0468(19) 0.053(2) 0.0059(16) -0.040(2) -0.0125(17)
C1 0.044(2) 0.0261(19) 0.032(2) -0.0074(16) -0.0005(17) -0.0037(16)
C2 0.037(2) 0.0249(18) 0.032(2) -0.0012(16) -0.0094(17) 0.0009(16)
C3 0.034(2) 0.036(2) 0.026(2) -0.0087(17) -0.0064(16) -0.0070(17)
C4 0.043(2) 0.026(2) 0.0261(19) -0.0012(16) -0.0045(17) -0.0100(17)
C5 0.0225(17) 0.0295(18) 0.0267(19) -0.0089(15) -0.0005(15) -0.0032(14)
C6 0.036(2) 0.030(2) 0.0219(18) -0.0005(16) -0.0016(16) -0.0104(16)
C7 0.038(2) 0.0290(19) 0.029(2) -0.0040(16) -0.0068(17) -0.0067(16)
C8 0.058(3) 0.0270(19) 0.0225(19) -0.0013(15) -0.0057(18) -0.0070(18)
C9 0.051(2) 0.0200(18) 0.029(2) 0.0027(15) -0.0146(18) -0.0023(16)
C10 0.054(3) 0.0165(17) 0.038(2) 0.0000(16) -0.012(2) -0.0043(16)
C11 0.047(2) 0.0249(19) 0.037(2) -0.0014(16) -0.0082(19) -0.0150(17)
C12 0.038(2) 0.032(2) 0.032(2) 0.0018(17) 0.0043(17) -0.0087(17)
C13 0.0250(16) 0.0227(16) 0.0177(16) -0.0052(13) -0.0033(13) -0.0030(13)
C14 0.0210(16) 0.0230(16) 0.0203(16) -0.0091(13) -0.0032(13) -0.0011(13)
C15 0.0271(18) 0.0271(18) 0.0258(18) -0.0133(15) -0.0048(14) 0.0028(14)
C16 0.0282(18) 0.0281(18) 0.0269(19) -0.0119(15) -0.0070(15) 0.0040(14)
C17 0.0281(18) 0.0323(19) 0.0244(18) -0.0119(15) -0.0103(14) 0.0049(15)
C18 0.0221(16) 0.0269(17) 0.0181(16) -0.0105(14) 0.0000(13) 0.0000(13)
C19 0.0236(17) 0.0269(17) 0.0204(17) -0.0101(14) -0.0042(13) 0.0001(13)
C20 0.0248(18) 0.039(2) 0.0180(17) -0.0106(15) -0.0030(14) -0.0013(15)
C21 0.035(2) 0.033(2) 0.0229(18) -0.0078(15) -0.0028(15) -0.0033(15)
C22 0.041(2) 0.034(2) 0.0237(19) -0.0144(16) -0.0084(16) -0.0001(16)
C23 0.034(2) 0.032(2) 0.038(2) -0.0157(17) -0.0151(17) 0.0110(16)
C24 0.045(3) 0.039(2) 0.071(3) -0.023(2) -0.027(2) 0.012(2)
C25 0.064(3) 0.037(2) 0.056(3) 0.003(2) -0.023(3) 0.002(2)
C26 0.069(3) 0.039(2) 0.056(3) -0.028(2) -0.033(3) 0.027(2)
C27 0.0221(16) 0.0338(19) 0.0238(18) -0.0146(15) -0.0044(14) -0.0036(14)
C28 0.0294(18) 0.039(2) 0.0247(18) -0.0185(16) -0.0040(15) -0.0021(15)
C29 0.034(2) 0.040(2) 0.032(2) -0.0156(17) -0.0021(16) -0.0136(17)
C30 0.033(2) 0.045(2) 0.039(2) -0.0257(19) -0.0144(17) 0.0025(17)

loop_
_atom_type_symbol
_atom_type_description
_atom_type_scat_dispersion_real
_atom_type_scat_dispersion_imag
_atom_type_scat_source
C C 0.0181 0.0091 'International Tables Vol C Tables 4.2.6.8 and 6.1.1.4'
H H 0.0000 0.0000 'International Tables Vol C Tables 4.2.6.8 and 6.1.1.4'
Mo Mo -0.0483 2.7339 'International Tables Vol C Tables 4.2.6.8 and 6.1.1.4'
O O 0.0492 0.0322 'International Tables Vol C Tables 4.2.6.8 and 6.1.1.4'
P P 0.2955 0.4335 'International Tables Vol C Tables 4.2.6.8 and 6.1.1.4'
Re Re -5.2083 5.8923 'International Tables Vol C Tables 4.2.6.8 and 6.1.1.4'

loop_
_geom_angle_atom_site_label_1
_geom_angle_atom_site_label_2
_geom_angle_atom_site_label_3
_geom_angle
C2 Mo1 C1 82.20(18)
C2 Mo1 P1 89.33(12)
C1 Mo1 P1 92.13(12)
C2 Mo1 C11 142.32(16)
C1 Mo1 C11 93.40(16)
P1 Mo1 C11 128.31(12)
C2 Mo1 C10 107.42(17)
C1 Mo1 C10 91.83(16)
P1 Mo1 C10 163.16(12)
C11 Mo1 C10 35.04(16)
C2 Mo1 C9 92.79(16)
C1 Mo1 C9 121.72(16)
P1 Mo1 C9 146.07(11)
C11 Mo1 C9 57.92(15)
C10 Mo1 C9 34.79(15)
C2 Mo1 C12 146.79(16)
C1 Mo1 C12 124.75(16)
P1 Mo1 C12 106.73(11)
C11 Mo1 C12 34.88(16)
C10 Mo1 C12 58.05(16)
C9 Mo1 C12 57.72(16)
C2 Mo1 C8 112.16(17)
C1 Mo1 C8 148.37(15)
P1 Mo1 C8 115.18(11)
C11 Mo1 C8 57.62(15)
C10 Mo1 C8 57.44(15)
C9 Mo1 C8 34.22(16)
C12 Mo1 C8 34.72(16)
C3 Re1 C7 88.82(16)
C3 Re1 C5 91.96(15)
C7 Re1 C5 176.66(16)
C3 Re1 C4 89.79(16)
C7 Re1 C4 86.95(17)
C5 Re1 C4 89.81(16)
C3 Re1 C6 89.72(16)
C7 Re1 C6 91.97(17)
C5 Re1 C6 91.28(16)
C4 Re1 C6 178.82(15)
C3 Re1 P1 175.71(12)
C7 Re1 P1 93.47(12)
C5 Re1 P1 85.96(11)
C4 Re1 P1 93.95(11)
C6 Re1 P1 86.58(11)
C13 P1 Mo1 130.32(11)
C13 P1 Re1 102.67(11)
Mo1 P1 Re1 127.01(4)
O1 C1 Mo1 176.8(4)
O2 C2 Mo1 177.9(4)
O3 C3 Re1 178.1(4)
O4 C4 Re1 175.7(4)
O5 C5 Re1 177.1(3)
O6 C6 Re1 178.1(3)
O7 C7 Re1 174.1(4)
C9 C8 C12 108.9(4)
C9 C8 Mo1 72.6(2)
C12 C8 Mo1 72.6(2)
C9 C8 H8 125.5
C12 C8 H8 125.5
Mo1 C8 H8 120.9
C8 C9 C10 108.0(4)
C8 C9 Mo1 73.2(2)
C10 C9 Mo1 71.8(2)
C8 C9 H9 126.0
C10 C9 H9 126.0
Mo1 C9 H9 120.8
C9 C10 C11 107.9(4)
C9 C10 Mo1 73.4(2)
C11 C10 Mo1 72.3(2)
C9 C10 H10 126.1
C11 C10 H10 126.1
Mo1 C10 H10 120.1
C10 C11 C12 108.3(4)
C10 C11 Mo1 72.7(2)
C12 C11 Mo1 73.8(2)
C10 C11 H11 125.8
C12 C11 H11 125.8
Mo1 C11 H11 119.5
C11 C12 C8 106.9(4)
C11 C12 Mo1 71.3(2)
C8 C12 Mo1 72.6(2)
C11 C12 H12 126.6
C8 C12 H12 126.6
Mo1 C12 H12 121.3
C14 C13 C18 119.1(3)
C14 C13 P1 120.9(3)
C18 C13 P1 118.6(3)
C15 C14 C13 117.9(3)
C15 C14 C19 116.6(3)
C13 C14 C19 125.0(3)
C16 C15 C14 123.1(3)
C16 C15 H15 118.4
C14 C15 H15 118.4
C15 C16 C17 117.2(3)
C15 C16 C23 122.2(3)
C17 C16 C23 120.6(3)
C16 C17 C18 122.8(3)
C16 C17 H17 118.6
C18 C17 H17 118.6
C17 C18 C13 118.0(3)
C17 C18 C27 117.2(3)
C13 C18 C27 124.3(3)
C21 C19 C22 107.2(3)
C21 C19 C20 108.5(3)
C22 C19 C20 105.9(3)
C21 C19 C14 107.5(3)
C22 C19 C14 112.8(3)
C20 C19 C14 114.5(3)
C19 C20 H20A 109.5
C19 C20 H20B 109.5
H20A C20 H20B 109.5
C19 C20 H20C 109.5
H20A C20 H20C 109.5
H20B C20 H20C 109.5
C19 C21 H21A 109.5
C19 C21 H21B 109.5
H21A C21 H21B 109.5
C19 C21 H21C 109.5
H21A C21 H21C 109.5
H21B C21 H21C 109.5
C19 C22 H22A 109.5
C19 C22 H22B 109.5
H22A C22 H22B 109.5
C19 C22 H22C 109.5
H22A C22 H22C 109.5
H22B C22 H22C 109.5
C25 C23 C26 108.5(4)
C25 C23 C24 109.8(4)
C26 C23 C24 107.5(4)
C25 C23 C16 107.5(4)
C26 C23 C16 112.2(3)
C24 C23 C16 111.3(3)
C23 C24 H24A 109.5
C23 C24 H24B 109.5
H24A C24 H24B 109.5
C23 C24 H24C 109.5
H24A C24 H24C 109.5
H24B C24 H24C 109.5
C23 C25 H25A 109.5
C23 C25 H25B 109.5
H25A C25 H25B 109.5
C23 C25 H25C 109.5
H25A C25 H25C 109.5
H25B C25 H25C 109.5
C23 C26 H26A 109.5
C23 C26 H26B 109.5
H26A C26 H26B 109.5
C23 C26 H26C 109.5
H26A C26 H26C 109.5
H26B C26 H26C 109.5
C30 C27 C29 106.8(3)
C30 C27 C28 104.8(3)
C29 C27 C28 110.0(3)
C30 C27 C18 112.2(3)
C29 C27 C18 107.2(3)
C28 C27 C18 115.5(3)
C27 C28 H28A 109.5
C27 C28 H28B 109.5
H28A C28 H28B 109.5
C27 C28 H28C 109.5
H28A C28 H28C 109.5
H28B C28 H28C 109.5
C27 C29 H29A 109.5
C27 C29 H29B 109.5
H29A C29 H29B 109.5
C27 C29 H29C 109.5
H29A C29 H29C 109.5
H29B C29 H29C 109.5
C27 C30 H30A 109.5
C27 C30 H30B 109.5
H30A C30 H30B 109.5
C27 C30 H30C 109.5
H30A C30 H30C 109.5
H30B C30 H30C 109.5

loop_
_geom_bond_atom_site_label_1
_geom_bond_atom_site_label_2
_geom_bond_distance
Mo1 C2 1.930(4)
Mo1 C1 1.965(4)
Mo1 P1 2.3032(9)
Mo1 C11 2.345(4)
Mo1 C10 2.350(4)
Mo1 C9 2.370(4)
Mo1 C12 2.378(4)
Mo1 C8 2.378(4)
Re1 C3 1.975(4)
Re1 C7 2.010(4)
Re1 C5 2.012(4)
Re1 C4 2.020(4)
Re1 C6 2.025(4)
Re1 P1 2.5733(8)
P1 C13 1.888(4)
O1 C1 1.142(5)
O2 C2 1.161(5)
O3 C3 1.133(5)
O4 C4 1.115(5)
O5 C5 1.125(5)
O6 C6 1.120(5)
O7 C7 1.125(5)
C8 C9 1.397(7)
C8 C12 1.419(7)
C8 H8 0.9300
C9 C10 1.411(6)
C9 H9 0.9300
C10 C11 1.414(7)
C10 H10 0.9300
C11 C12 1.416(7)
C11 H11 0.9300
C12 H12 0.9300
C13 C14 1.418(5)
C13 C18 1.425(5)
C14 C15 1.407(5)
C14 C19 1.559(5)
C15 C16 1.376(5)
C15 H15 0.9300
C16 C17 1.390(5)
C16 C23 1.543(5)
C17 C18 1.400(5)
C17 H17 0.9300
C18 C27 1.567(5)
C19 C21 1.525(5)
C19 C22 1.534(5)
C19 C20 1.537(5)
C20 H20A 0.9600
C20 H20B 0.9600
C20 H20C 0.9600
C21 H21A 0.9600
C21 H21B 0.9600
C21 H21C 0.9600
C22 H22A 0.9600
C22 H22B 0.9600
C22 H22C 0.9600
C23 C25 1.525(8)
C23 C26 1.525(6)
C23 C24 1.533(6)
C24 H24A 0.9600
C24 H24B 0.9600
C24 H24C 0.9600
C25 H25A 0.9600
C25 H25B 0.9600
C25 H25C 0.9600
C26 H26A 0.9600
C26 H26B 0.9600
C26 H26C 0.9600
C27 C30 1.532(5)
C27 C29 1.533(6)
C27 C28 1.537(5)
C28 H28A 0.9600
C28 H28B 0.9600
C28 H28C 0.9600
C29 H29A 0.9600
C29 H29B 0.9600
C29 H29C 0.9600
C30 H30A 0.9600
C30 H30B 0.9600
C30 H30C 0.9600
